data_4101465
loop_
_publ_author_name
'Kurdyumov, Aleksey V'
'Hsung, Richard P'

_publ_section_title
;
 An unusual cationic [2 + 2] cycloaddition in a divergent total
 synthesis of hongoquercin A and rhododaurichromanic acid A.
;
_journal_issue 19
_journal_name_full 'Journal of the American Chemical Society'
_journal_page_first 6272
_journal_page_last 6273
_journal_paper_doi 10.1021/ja054872i
_journal_volume 128
_journal_year 2006
_chemical_formula_moiety 'C33 H36 Br F3 O7'
_chemical_formula_sum 'C33 H36 Br F3 O7'
_chemical_formula_weight 681.53
_chemical_name_common 05130b
_chemical_name_systematic
; 

 ? 

;
_space_group_IT_number 2
_symmetry_cell_setting triclinic
_symmetry_space_group_name_Hall '-P 1'
_symmetry_space_group_name_H-M 'P -1'
_atom_sites_solution_hydrogens geom
_atom_sites_solution_primary direct
_atom_sites_solution_secondary difmap
_audit_creation_method SHELXL-97
_cell_angle_alpha 106.609(2)
_cell_angle_beta 107.792(2)
_cell_angle_gamma 97.506(2)
_cell_formula_units_Z 2
_cell_length_a 11.2376(14)
_cell_length_b 11.6820(15)
_cell_length_c 13.9798(17)
_cell_measurement_reflns_used 2113
_cell_measurement_temperature 173(2)
_cell_measurement_theta_max 26.09
_cell_measurement_theta_min 2.37
_cell_volume 1626.1(4)
_computing_cell_refinement 'Bruker SMART'
_computing_data_collection 'Bruker SMART'
_computing_data_reduction 'Bruker SAINT'
_computing_molecular_graphics 'Bruker SHELXTL'
_computing_publication_material 'Bruker SHELXTL'
_computing_structure_refinement 'Bruker SHELXTL'
_computing_structure_solution 'Bruker SHELXTL'
_diffrn_ambient_temperature 173(2)
_diffrn_measured_fraction_theta_full 0.989
_diffrn_measured_fraction_theta_max 0.989
_diffrn_measurement_device_type 'CCD area detector'
_diffrn_measurement_method 'phi and omega scans'
_diffrn_radiation_monochromator graphite
_diffrn_radiation_source 'sealed tube'
_diffrn_radiation_type MoK\a
_diffrn_radiation_wavelength 0.71073
_diffrn_reflns_av_R_equivalents 0.0263
_diffrn_reflns_av_sigmaI/netI 0.0339
_diffrn_reflns_limit_h_max 13
_diffrn_reflns_limit_h_min -14
_diffrn_reflns_limit_k_max 14
_diffrn_reflns_limit_k_min -14
_diffrn_reflns_limit_l_max 17
_diffrn_reflns_limit_l_min 0
_diffrn_reflns_number 14889
_diffrn_reflns_theta_full 26.40
_diffrn_reflns_theta_max 26.40
_diffrn_reflns_theta_min 1.63
_exptl_absorpt_coefficient_mu 1.326
_exptl_absorpt_correction_T_max 0.8361
_exptl_absorpt_correction_T_min 0.6539
_exptl_absorpt_correction_type multi-scan
_exptl_absorpt_process_details 'SADABS (Sheldrick, 2003)'
_exptl_crystal_colour Colorless
_exptl_crystal_density_diffrn 1.392
_exptl_crystal_density_method 'not measured'
_exptl_crystal_description Block
_exptl_crystal_F_000 704
_exptl_crystal_size_max 0.35
_exptl_crystal_size_mid 0.20
_exptl_crystal_size_min 0.14
_refine_diff_density_max 0.493
_refine_diff_density_min -0.535
_refine_diff_density_rms 0.055
_refine_ls_extinction_method none
_refine_ls_goodness_of_fit_ref 1.021
_refine_ls_hydrogen_treatment riding
_refine_ls_matrix_type full
_refine_ls_number_parameters 403
_refine_ls_number_reflns 6604
_refine_ls_number_restraints 9
_refine_ls_restrained_S_all 1.023
_refine_ls_R_factor_all 0.0652
_refine_ls_R_factor_gt 0.0445
_refine_ls_shift/su_max 0.001
_refine_ls_shift/su_mean 0.000
_refine_ls_structure_factor_coef Fsqd
_refine_ls_weighting_details 'calc w=1/[\s^2^(Fo^2^)+(0.0510P)^2^+1.2533P] where P=(Fo^2^+2Fc^2^)/3'
_refine_ls_weighting_scheme calc
_refine_ls_wR_factor_gt 0.1085
_refine_ls_wR_factor_ref 0.1198
_reflns_number_gt 4934
_reflns_number_total 6604
_reflns_threshold_expression >2sigma(I)
_cod_data_source_file ja054872isi20050720_044218.cif
_cod_data_source_block 05130b
_cod_depositor_comments
;
The following automatic conversions were performed:
'_symmetry_cell_setting' value 'Triclinic' changed to 'triclinic'
according to '/home/saulius/struct/CIF-dictionaries/cif_core.dic'
dictionary named 'cif_core.dic' version 2.4.1 from
2010-06-29.

'_exptl_absorpt_correction_type' value 'Multi-scan' changed
to 'multi-scan' according to
'/home/saulius/struct/CIF-dictionaries/cif_core.dic' dictionary named
'cif_core.dic' version 2.4.1 from 2010-06-29.

Automatic conversion script
Id: cif_fix_enum 1527 2010-12-29 10:47:43Z saulius 
;
_cod_original_sg_symbol_H-M 'P-1   '
_cod_database_code 4101465

loop_
_symmetry_equiv_pos_as_xyz
'x, y, z'
'-x, -y, -z'

loop_
_atom_site_label
_atom_site_type_symbol
_atom_site_fract_x
_atom_site_fract_y
_atom_site_fract_z
_atom_site_U_iso_or_equiv
_atom_site_adp_type
_atom_site_occupancy
_atom_site_symmetry_multiplicity
_atom_site_calc_flag
_atom_site_refinement_flags
Br1 Br 0.86715(4) 0.69671(4) 0.03407(3) 0.07282(16) Uani 1 1 d .
O1 O 0.76995(18) 0.56383(16) 0.78525(14) 0.0406(4) Uani 1 1 d .
C1 C 0.7781(2) 0.6219(2) 0.63452(18) 0.0277(5) Uani 1 1 d .
O2 O 0.79141(16) 0.68923(14) 0.49446(12) 0.0305(4) Uani 1 1 d .
C2 C 0.7636(2) 0.7121(2) 0.58843(18) 0.0282(5) Uani 1 1 d .
O3 O 0.95390(17) 0.86005(16) 0.56698(14) 0.0388(4) Uani 1 1 d .
C3 C 0.7232(2) 0.8177(2) 0.62961(18) 0.0300(5) Uani 1 1 d .
O4 O 0.66409(17) 0.86071(15) 0.46900(13) 0.0369(4) Uani 1 1 d .
C4 C 0.6983(2) 0.8346(2) 0.72529(19) 0.0342(5) Uani 1 1 d .
O5 O 0.7271(2) 1.01984(17) 0.62231(16) 0.0552(6) Uani 1 1 d .
C5 C 0.7135(2) 0.7460(2) 0.77259(19) 0.0345(5) Uani 1 1 d .
H5A H 0.6965 0.7565 0.8367 0.041 Uiso 1 1 calc R
O6 O 0.69501(19) 0.16448(19) 0.06904(15) 0.0506(5) Uani 1 1 d .
C6 C 0.7528(2) 0.6420(2) 0.72913(19) 0.0317(5) Uani 1 1 d .
C7 C 0.7605(3) 0.4354(2) 0.7266(2) 0.0394(6) Uani 1 1 d .
O7 O 0.7786(3) 0.3521(3) 0.0687(2) 0.0831(8) Uani 1 1 d .
C8 C 0.8388(2) 0.4228(2) 0.6529(2) 0.0338(5) Uani 1 1 d .
H8A H 0.9280 0.4140 0.6859 0.041 Uiso 1 1 calc R
C9 C 0.8296(2) 0.5142(2) 0.59126(18) 0.0281(5) Uani 1 1 d .
H9A H 0.9163 0.5447 0.5900 0.034 Uiso 1 1 calc R
C10 C 0.7476(2) 0.4061(2) 0.48283(19) 0.0288(5) Uani 1 1 d .
C11 C 0.7544(2) 0.3155(2) 0.5471(2) 0.0339(5) Uani 1 1 d .
H11A H 0.8005 0.2506 0.5255 0.041 Uiso 1 1 calc R
C12 C 0.6318(3) 0.2660(2) 0.5638(2) 0.0429(6) Uani 1 1 d .
H12A H 0.5557 0.2431 0.4973 0.051 Uiso 1 1 calc R
H12B H 0.6389 0.1928 0.5855 0.051 Uiso 1 1 calc R
C13 C 0.6213(3) 0.3715(2) 0.6525(2) 0.0427(6) Uani 1 1 d .
H13A H 0.5722 0.3399 0.6914 0.051 Uiso 1 1 calc R
H13B H 0.5780 0.4289 0.6228 0.051 Uiso 1 1 calc R
C14 C 0.8817(2) 0.7760(2) 0.48988(19) 0.0303(5) Uani 1 1 d .
C15 C 0.8773(2) 0.7524(2) 0.37899(19) 0.0309(5) Uani 1 1 d .
C16 C 0.7838(3) 0.6599(2) 0.2918(2) 0.0433(6) Uani 1 1 d .
H16A H 0.7211 0.6073 0.3027 0.052 Uiso 1 1 calc R
C17 C 0.7812(3) 0.6438(3) 0.1895(2) 0.0515(7) Uani 1 1 d .
H17A H 0.7174 0.5803 0.1298 0.062 Uiso 1 1 calc R
C18 C 0.8730(3) 0.7216(3) 0.1751(2) 0.0463(7) Uani 1 1 d .
C19 C 0.9662(3) 0.8133(3) 0.2600(2) 0.0445(7) Uani 1 1 d .
H19A H 1.0289 0.8654 0.2486 0.053 Uiso 1 1 calc R
C20 C 0.9681(3) 0.8294(2) 0.3624(2) 0.0375(6) Uani 1 1 d .
H20A H 1.0319 0.8935 0.4217 0.045 Uiso 1 1 calc R
C21 C 0.7066(2) 0.9112(2) 0.5764(2) 0.0353(6) Uani 1 1 d .
C22 C 0.6466(3) 0.9445(3) 0.4109(2) 0.0536(8) Uani 1 1 d .
H22A H 0.6187 0.8986 0.3341 0.080 Uiso 1 1 calc R
H22B H 0.7281 1.0048 0.4339 0.080 Uiso 1 1 calc R
H22C H 0.5810 0.9873 0.4251 0.080 Uiso 1 1 calc R
C23 C 0.6511(3) 0.9433(3) 0.7759(2) 0.0495(7) Uani 1 1 d .
H23A H 0.6273 0.9308 0.8346 0.074 Uiso 1 1 calc R
H23B H 0.5759 0.9512 0.7221 0.074 Uiso 1 1 calc R
H23C H 0.7197 1.0185 0.8038 0.074 Uiso 1 1 calc R
C24 C 0.8108(4) 0.3814(3) 0.8134(3) 0.0579(9) Uani 1 1 d .
H24A H 0.7595 0.3919 0.8594 0.087 Uiso 1 1 calc R
H24B H 0.9010 0.4238 0.8565 0.087 Uiso 1 1 calc R
H24C H 0.8045 0.2936 0.7804 0.087 Uiso 1 1 calc R
C25 C 0.6144(2) 0.4161(2) 0.4208(2) 0.0344(5) Uani 1 1 d .
H25A H 0.5659 0.3362 0.3659 0.052 Uiso 1 1 calc R
H25B H 0.6228 0.4777 0.3866 0.052 Uiso 1 1 calc R
H25C H 0.5688 0.4410 0.4700 0.052 Uiso 1 1 calc R
C26 C 0.8277(2) 0.3833(2) 0.41115(19) 0.0307(5) Uani 1 1 d .
H26A H 0.8437 0.4571 0.3913 0.037 Uiso 1 1 calc R
H26B H 0.9122 0.3747 0.4538 0.037 Uiso 1 1 calc R
C27 C 0.7697(2) 0.2713(2) 0.3086(2) 0.0377(6) Uani 1 1 d .
H27A H 0.7482 0.1969 0.3264 0.045 Uiso 1 1 calc R
H27B H 0.6892 0.2819 0.2615 0.045 Uiso 1 1 calc R
C28 C 0.8635(2) 0.2540(2) 0.2497(2) 0.0382(6) Uani 1 1 d .
H28A H 0.8888 0.3317 0.2378 0.046 Uiso 1 1 calc R
H28B H 0.9421 0.2409 0.2974 0.046 Uiso 1 1 calc R
C29 C 0.8169(3) 0.1498(3) 0.1429(2) 0.0481(7) Uani 1 1 d .
C30 C 0.7718(5) 0.0265(3) 0.1512(3) 0.0863(13) Uani 1 1 d .
H30A H 0.7434 -0.0377 0.0806 0.129 Uiso 1 1 calc R
H30B H 0.7000 0.0288 0.1770 0.129 Uiso 1 1 calc R
H30C H 0.8428 0.0084 0.2014 0.129 Uiso 1 1 calc R
C31 C 0.9155(3) 0.1466(4) 0.0897(3) 0.0744(11) Uani 1 1 d .
H31A H 0.8794 0.0820 0.0190 0.112 Uiso 1 1 calc R
H31B H 0.9925 0.1293 0.1338 0.112 Uiso 1 1 calc R
H31C H 0.9386 0.2263 0.0819 0.112 Uiso 1 1 calc R
C32 C 0.6928(3) 0.2647(3) 0.0447(2) 0.0593(8) Uani 1 1 d D
C33 C 0.5582(4) 0.2602(3) -0.0250(3) 0.0952(15) Uani 1 1 d D
F1 F 0.4748(2) 0.2453(4) 0.0210(3) 0.1546(15) Uani 1 1 d D
F2 F 0.5166(3) 0.1696(3) -0.1167(2) 0.1434(14) Uani 1 1 d D
F3 F 0.5528(3) 0.3620(3) -0.0472(3) 0.1566(15) Uani 1 1 d D

loop_
_atom_site_aniso_label
_atom_site_aniso_U_11
_atom_site_aniso_U_22
_atom_site_aniso_U_33
_atom_site_aniso_U_23
_atom_site_aniso_U_13
_atom_site_aniso_U_12
Br1 0.1047(3) 0.1075(3) 0.0434(2) 0.0454(2) 0.0444(2) 0.0609(3)
O1 0.0616(12) 0.0451(10) 0.0324(9) 0.0229(8) 0.0244(9) 0.0298(9)
C1 0.0285(11) 0.0296(12) 0.0264(11) 0.0102(9) 0.0101(9) 0.0104(9)
O2 0.0423(9) 0.0245(8) 0.0271(8) 0.0088(7) 0.0165(7) 0.0069(7)
C2 0.0312(12) 0.0282(12) 0.0235(11) 0.0073(9) 0.0095(9) 0.0062(9)
O3 0.0407(10) 0.0378(10) 0.0300(9) 0.0092(8) 0.0080(8) 0.0010(8)
C3 0.0320(12) 0.0270(12) 0.0271(12) 0.0078(10) 0.0068(10) 0.0072(10)
O4 0.0474(10) 0.0326(9) 0.0306(9) 0.0150(7) 0.0087(8) 0.0127(8)
C4 0.0378(13) 0.0339(13) 0.0293(12) 0.0081(10) 0.0099(10) 0.0154(11)
O5 0.0898(16) 0.0292(10) 0.0446(11) 0.0130(9) 0.0181(11) 0.0216(10)
C5 0.0408(14) 0.0417(14) 0.0241(12) 0.0105(10) 0.0133(10) 0.0188(11)
O6 0.0449(11) 0.0542(12) 0.0364(11) 0.0016(9) 0.0085(9) 0.0049(9)
C6 0.0351(13) 0.0352(13) 0.0286(12) 0.0147(10) 0.0109(10) 0.0145(10)
C7 0.0565(16) 0.0387(14) 0.0448(15) 0.0267(12) 0.0297(13) 0.0273(12)
O7 0.096(2) 0.0757(18) 0.0705(18) 0.0345(15) 0.0154(15) 0.0121(16)
C8 0.0384(13) 0.0386(13) 0.0367(13) 0.0199(11) 0.0186(11) 0.0218(11)
C9 0.0271(11) 0.0304(12) 0.0302(12) 0.0121(10) 0.0118(10) 0.0111(9)
C10 0.0285(12) 0.0276(12) 0.0327(12) 0.0109(10) 0.0122(10) 0.0102(9)
C11 0.0396(13) 0.0312(12) 0.0428(14) 0.0186(11) 0.0213(11) 0.0190(11)
C12 0.0476(16) 0.0367(14) 0.0601(18) 0.0258(13) 0.0299(14) 0.0155(12)
C13 0.0518(16) 0.0413(15) 0.0589(17) 0.0299(13) 0.0358(14) 0.0219(13)
C14 0.0351(13) 0.0279(12) 0.0324(13) 0.0142(11) 0.0131(11) 0.0112(10)
C15 0.0389(13) 0.0303(12) 0.0302(12) 0.0150(10) 0.0147(10) 0.0141(10)
C16 0.0557(17) 0.0391(14) 0.0340(14) 0.0136(12) 0.0169(13) 0.0039(12)
C17 0.070(2) 0.0500(17) 0.0299(14) 0.0117(13) 0.0146(14) 0.0124(15)
C18 0.0671(19) 0.0573(18) 0.0356(15) 0.0277(14) 0.0282(14) 0.0345(16)
C19 0.0527(17) 0.0534(17) 0.0515(17) 0.0354(15) 0.0303(14) 0.0249(14)
C20 0.0417(14) 0.0394(14) 0.0392(14) 0.0200(12) 0.0172(12) 0.0142(11)
C21 0.0388(14) 0.0316(13) 0.0350(14) 0.0118(11) 0.0103(11) 0.0132(11)
C22 0.076(2) 0.0461(16) 0.0431(16) 0.0265(14) 0.0131(15) 0.0230(15)
C23 0.072(2) 0.0474(16) 0.0400(15) 0.0154(13) 0.0256(15) 0.0357(15)
C24 0.091(2) 0.065(2) 0.0555(19) 0.0445(16) 0.0442(18) 0.0483(18)
C25 0.0307(12) 0.0326(13) 0.0397(14) 0.0124(11) 0.0111(11) 0.0113(10)
C26 0.0295(12) 0.0305(12) 0.0324(13) 0.0100(10) 0.0114(10) 0.0091(10)
C27 0.0376(14) 0.0362(13) 0.0357(14) 0.0069(11) 0.0142(11) 0.0071(11)
C28 0.0352(13) 0.0438(14) 0.0314(13) 0.0073(11) 0.0102(11) 0.0125(11)
C29 0.0514(17) 0.0491(17) 0.0366(15) 0.0047(13) 0.0126(13) 0.0190(13)
C30 0.141(4) 0.0393(18) 0.071(3) 0.0056(17) 0.038(3) 0.028(2)
C31 0.060(2) 0.102(3) 0.0466(19) -0.0043(19) 0.0220(16) 0.030(2)
C32 0.059(2) 0.070(2) 0.0392(17) 0.0116(16) 0.0100(15) 0.0211(18)
C33 0.091(3) 0.123(4) 0.063(3) 0.022(3) 0.012(2) 0.055(3)
F1 0.0703(17) 0.266(5) 0.119(3) 0.043(3) 0.0300(17) 0.074(2)
F2 0.102(2) 0.192(3) 0.0633(17) -0.0114(19) -0.0231(15) 0.051(2)
F3 0.144(3) 0.164(3) 0.152(3) 0.075(3) 0.003(2) 0.082(3)

loop_
_atom_type_symbol
_atom_type_description
_atom_type_scat_dispersion_real
_atom_type_scat_dispersion_imag
_atom_type_scat_source
C C 0.0033 0.0016 'International Tables Vol C Tables 4.2.6.8 and 6.1.1.4'
H H 0.0000 0.0000 'International Tables Vol C Tables 4.2.6.8 and 6.1.1.4'
O O 0.0106 0.0060 'International Tables Vol C Tables 4.2.6.8 and 6.1.1.4'
F F 0.0171 0.0103 'International Tables Vol C Tables 4.2.6.8 and 6.1.1.4'
Br Br -0.2901 2.4595 'International Tables Vol C Tables 4.2.6.8 and 6.1.1.4'

loop_
_geom_angle_atom_site_label_1
_geom_angle_atom_site_label_2
_geom_angle_atom_site_label_3
_geom_angle
C6 O1 C7 117.82(18)
C2 C1 C6 116.4(2)
C2 C1 C9 122.0(2)
C6 C1 C9 121.4(2)
C14 O2 C2 118.44(17)
C1 C2 C3 124.0(2)
C1 C2 O2 114.58(19)
C3 C2 O2 121.5(2)
C2 C3 C4 118.0(2)
C2 C3 C21 122.2(2)
C4 C3 C21 119.8(2)
C21 O4 C22 116.3(2)
C5 C4 C3 118.6(2)
C5 C4 C23 118.6(2)
C3 C4 C23 122.8(2)
C4 C5 C6 121.8(2)
C4 C5 H5A 119.1
C6 C5 H5A 119.1
C32 O6 C29 120.7(2)
O1 C6 C5 116.6(2)
O1 C6 C1 122.2(2)
C5 C6 C1 121.2(2)
O1 C7 C24 104.3(2)
O1 C7 C13 110.3(2)
C24 C7 C13 113.2(2)
O1 C7 C8 112.3(2)
C24 C7 C8 111.6(2)
C13 C7 C8 105.3(2)
C7 C8 C9 114.70(18)
C7 C8 C11 106.2(2)
C9 C8 C11 90.09(18)
C7 C8 H8A 114.4
C9 C8 H8A 114.4
C11 C8 H8A 114.4
C1 C9 C8 114.72(19)
C1 C9 C10 121.87(19)
C8 C9 C10 90.62(18)
C1 C9 H9A 109.4
C8 C9 H9A 109.4
C10 C9 H9A 109.4
C25 C10 C26 110.8(2)
C25 C10 C11 117.1(2)
C26 C10 C11 111.51(18)
C25 C10 C9 117.62(18)
C26 C10 C9 109.38(18)
C11 C10 C9 88.68(17)
C12 C11 C8 106.3(2)
C12 C11 C10 117.9(2)
C8 C11 C10 90.56(18)
C12 C11 H11A 113.2
C8 C11 H11A 113.2
C10 C11 H11A 113.2
C13 C12 C11 105.0(2)
C13 C12 H12A 110.7
C11 C12 H12A 110.7
C13 C12 H12B 110.7
C11 C12 H12B 110.7
H12A C12 H12B 108.8
C12 C13 C7 104.8(2)
C12 C13 H13A 110.8
C7 C13 H13A 110.8
C12 C13 H13B 110.8
C7 C13 H13B 110.8
H13A C13 H13B 108.9
O3 C14 O2 123.3(2)
O3 C14 C15 125.4(2)
O2 C14 C15 111.4(2)
C16 C15 C20 119.4(2)
C16 C15 C14 122.6(2)
C20 C15 C14 118.0(2)
C17 C16 C15 120.5(3)
C17 C16 H16A 119.8
C15 C16 H16A 119.8
C16 C17 C18 119.0(3)
C16 C17 H17A 120.5
C18 C17 H17A 120.5
C19 C18 C17 121.6(3)
C19 C18 Br1 120.5(2)
C17 C18 Br1 117.9(2)
C18 C19 C20 119.3(3)
C18 C19 H19A 120.4
C20 C19 H19A 120.4
C19 C20 C15 120.3(3)
C19 C20 H20A 119.8
C15 C20 H20A 119.8
O5 C21 O4 122.7(2)
O5 C21 C3 124.8(2)
O4 C21 C3 112.4(2)
O4 C22 H22A 109.5
O4 C22 H22B 109.5
H22A C22 H22B 109.5
O4 C22 H22C 109.5
H22A C22 H22C 109.5
H22B C22 H22C 109.5
C4 C23 H23A 109.5
C4 C23 H23B 109.5
H23A C23 H23B 109.5
C4 C23 H23C 109.5
H23A C23 H23C 109.5
H23B C23 H23C 109.5
C7 C24 H24A 109.5
C7 C24 H24B 109.5
H24A C24 H24B 109.5
C7 C24 H24C 109.5
H24A C24 H24C 109.5
H24B C24 H24C 109.5
C10 C25 H25A 109.5
C10 C25 H25B 109.5
H25A C25 H25B 109.5
C10 C25 H25C 109.5
H25A C25 H25C 109.5
H25B C25 H25C 109.5
C27 C26 C10 116.5(2)
C27 C26 H26A 108.2
C10 C26 H26A 108.2
C27 C26 H26B 108.2
C10 C26 H26B 108.2
H26A C26 H26B 107.3
C28 C27 C26 110.9(2)
C28 C27 H27A 109.5
C26 C27 H27A 109.5
C28 C27 H27B 109.5
C26 C27 H27B 109.5
H27A C27 H27B 108.1
C29 C28 C27 117.1(2)
C29 C28 H28A 108.0
C27 C28 H28A 108.0
C29 C28 H28B 108.0
C27 C28 H28B 108.0
H28A C28 H28B 107.3
O6 C29 C31 108.6(3)
O6 C29 C30 101.7(3)
C31 C29 C30 111.8(3)
O6 C29 C28 109.6(2)
C31 C29 C28 112.1(3)
C30 C29 C28 112.5(3)
C29 C30 H30A 109.5
C29 C30 H30B 109.5
H30A C30 H30B 109.5
C29 C30 H30C 109.5
H30A C30 H30C 109.5
H30B C30 H30C 109.5
C29 C31 H31A 109.5
C29 C31 H31B 109.5
H31A C31 H31B 109.5
C29 C31 H31C 109.5
H31A C31 H31C 109.5
H31B C31 H31C 109.5
O7 C32 O6 129.7(3)
O7 C32 C33 119.8(3)
O6 C32 C33 110.5(3)
F2 C33 F1 106.5(3)
F2 C33 F3 106.7(3)
F1 C33 F3 107.4(3)
F2 C33 C32 112.4(3)
F1 C33 C32 111.9(3)
F3 C33 C32 111.5(3)

loop_
_geom_bond_atom_site_label_1
_geom_bond_atom_site_label_2
_geom_bond_distance
Br1 C18 1.889(3)
O1 C6 1.360(3)
O1 C7 1.461(3)
C1 C2 1.386(3)
C1 C6 1.398(3)
C1 C9 1.501(3)
O2 C14 1.367(3)
O2 C2 1.402(3)
C2 C3 1.400(3)
O3 C14 1.199(3)
C3 C4 1.414(3)
C3 C21 1.489(3)
O4 C21 1.346(3)
O4 C22 1.437(3)
C4 C5 1.381(3)
C4 C23 1.512(3)
O5 C21 1.201(3)
C5 C6 1.386(3)
C5 H5A 0.9500
O6 C32 1.311(4)
O6 C29 1.507(4)
C7 C24 1.518(4)
C7 C13 1.530(4)
C7 C8 1.536(3)
O7 C32 1.197(4)
C8 C9 1.547(3)
C8 C11 1.559(4)
C8 H8A 1.0000
C9 C10 1.578(3)
C9 H9A 1.0000
C10 C25 1.522(3)
C10 C26 1.531(3)
C10 C11 1.568(3)
C11 C12 1.534(4)
C11 H11A 1.0000
C12 C13 1.525(4)
C12 H12A 0.9900
C12 H12B 0.9900
C13 H13A 0.9900
C13 H13B 0.9900
C14 C15 1.479(3)
C15 C16 1.387(4)
C15 C20 1.390(4)
C16 C17 1.379(4)
C16 H16A 0.9500
C17 C18 1.384(4)
C17 H17A 0.9500
C18 C19 1.369(4)
C19 C20 1.382(4)
C19 H19A 0.9500
C20 H20A 0.9500
C22 H22A 0.9800
C22 H22B 0.9800
C22 H22C 0.9800
C23 H23A 0.9800
C23 H23B 0.9800
C23 H23C 0.9800
C24 H24A 0.9800
C24 H24B 0.9800
C24 H24C 0.9800
C25 H25A 0.9800
C25 H25B 0.9800
C25 H25C 0.9800
C26 C27 1.525(3)
C26 H26A 0.9900
C26 H26B 0.9900
C27 C28 1.524(3)
C27 H27A 0.9900
C27 H27B 0.9900
C28 C29 1.518(4)
C28 H28A 0.9900
C28 H28B 0.9900
C29 C31 1.510(4)
C29 C30 1.512(5)
C30 H30A 0.9800
C30 H30B 0.9800
C30 H30C 0.9800
C31 H31A 0.9800
C31 H31B 0.9800
C31 H31C 0.9800
C32 C33 1.512(5)
C33 F2 1.308(3)
C33 F1 1.309(3)
C33 F3 1.317(3)

loop_
_geom_torsion_atom_site_label_1
_geom_torsion_atom_site_label_2
_geom_torsion_atom_site_label_3
_geom_torsion_atom_site_label_4
_geom_torsion
C6 C1 C2 C3 -1.6(3)
C9 C1 C2 C3 -176.1(2)
C6 C1 C2 O2 179.3(2)
C9 C1 C2 O2 4.7(3)
C14 O2 C2 C1 -124.3(2)
C14 O2 C2 C3 56.5(3)
C1 C2 C3 C4 1.5(4)
O2 C2 C3 C4 -179.4(2)
C1 C2 C3 C21 -178.8(2)
O2 C2 C3 C21 0.3(3)
C2 C3 C4 C5 -0.8(3)
C21 C3 C4 C5 179.5(2)
C2 C3 C4 C23 -178.5(2)
C21 C3 C4 C23 1.8(4)
C3 C4 C5 C6 0.3(4)
C23 C4 C5 C6 178.1(3)
C7 O1 C6 C5 156.1(2)
C7 O1 C6 C1 -26.3(3)
C4 C5 C6 O1 177.1(2)
C4 C5 C6 C1 -0.4(4)
C2 C1 C6 O1 -176.4(2)
C9 C1 C6 O1 -1.9(4)
C2 C1 C6 C5 1.0(4)
C9 C1 C6 C5 175.6(2)
C6 O1 C7 C24 168.7(2)
C6 O1 C7 C13 -69.5(3)
C6 O1 C7 C8 47.6(3)
O1 C7 C8 C9 -41.6(3)
C24 C7 C8 C9 -158.3(2)
C13 C7 C8 C9 78.5(3)
O1 C7 C8 C11 -139.4(2)
C24 C7 C8 C11 103.9(3)
C13 C7 C8 C11 -19.3(2)
C2 C1 C9 C8 -179.9(2)
C6 C1 C9 C8 5.8(3)
C2 C1 C9 C10 -72.4(3)
C6 C1 C9 C10 113.3(3)
C7 C8 C9 C1 16.3(3)
C11 C8 C9 C1 124.3(2)
C7 C8 C9 C10 -109.5(2)
C11 C8 C9 C10 -1.57(17)
C1 C9 C10 C25 1.7(3)
C8 C9 C10 C25 121.7(2)
C1 C9 C10 C26 129.2(2)
C8 C9 C10 C26 -110.81(19)
C1 C9 C10 C11 -118.4(2)
C8 C9 C10 C11 1.56(17)
C7 C8 C11 C12 -1.9(2)
C9 C8 C11 C12 -117.76(19)
C7 C8 C11 C10 117.41(19)
C9 C8 C11 C10 1.58(17)
C25 C10 C11 C12 -13.3(3)
C26 C10 C11 C12 -142.4(2)
C9 C10 C11 C12 107.3(2)
C25 C10 C11 C8 -122.2(2)
C26 C10 C11 C8 108.8(2)
C9 C10 C11 C8 -1.55(17)
C8 C11 C12 C13 22.5(3)
C10 C11 C12 C13 -77.1(3)
C11 C12 C13 C7 -34.7(3)
O1 C7 C13 C12 154.9(2)
C24 C7 C13 C12 -88.7(3)
C8 C7 C13 C12 33.5(2)
C2 O2 C14 O3 13.3(3)
C2 O2 C14 C15 -166.39(18)
O3 C14 C15 C16 -174.0(2)
O2 C14 C15 C16 5.6(3)
O3 C14 C15 C20 3.7(4)
O2 C14 C15 C20 -176.7(2)
C20 C15 C16 C17 0.4(4)
C14 C15 C16 C17 178.0(2)
C15 C16 C17 C18 -0.2(4)
C16 C17 C18 C19 0.3(4)
C16 C17 C18 Br1 179.8(2)
C17 C18 C19 C20 -0.6(4)
Br1 C18 C19 C20 179.99(19)
C18 C19 C20 C15 0.7(4)
C16 C15 C20 C19 -0.6(4)
C14 C15 C20 C19 -178.4(2)
C22 O4 C21 O5 1.3(4)
C22 O4 C21 C3 -179.4(2)
C2 C3 C21 O5 -146.1(3)
C4 C3 C21 O5 33.6(4)
C2 C3 C21 O4 34.5(3)
C4 C3 C21 O4 -145.8(2)
C25 C10 C26 C27 -56.2(3)
C11 C10 C26 C27 76.1(3)
C9 C10 C26 C27 172.6(2)
C10 C26 C27 C28 -175.6(2)
C26 C27 C28 C29 -176.9(2)
C32 O6 C29 C31 -64.7(3)
C32 O6 C29 C30 177.3(3)
C32 O6 C29 C28 58.0(3)
C27 C28 C29 O6 56.2(3)
C27 C28 C29 C31 176.8(3)
C27 C28 C29 C30 -56.2(4)
C29 O6 C32 O7 4.0(5)
C29 O6 C32 C33 -176.7(2)
O7 C32 C33 F2 116.9(4)
O6 C32 C33 F2 -62.6(3)
O7 C32 C33 F1 -123.3(3)
O6 C32 C33 F1 57.3(3)
O7 C32 C33 F3 -2.9(4)
O6 C32 C33 F3 177.6(3)
